data_1526613
loop_
_publ_author_name
'Khalifah, P.'
'Huang, Q.'
'Zandbergen, H.W.'
'Ho, D.M.'
'Cava, R.J.'

_publ_section_title
;
 La7 Ru3 O18 and La4.87 Ru2 O12: geometric frustration in two closely
 related structures with isolated Ru O6 octahedra
;
_journal_name_full 'Journal of Solid State Chemistry'
_journal_page_first 189
_journal_page_last 197
_journal_volume 155
_journal_year 2000
_chemical_formula_sum 'La7 O18 Ru3'
_chemical_name_systematic 'La7 (Ru O6)3'
_space_group_IT_number 167
_symmetry_space_group_name_Hall '-R 3 2"c'
_symmetry_space_group_name_H-M 'R -3 c :H'
_cell_angle_alpha 90
_cell_angle_beta 90
_cell_angle_gamma 120
_cell_formula_units_Z 12
_cell_length_a 9.83677
_cell_length_b 9.83677
_cell_length_c 56.3493
_cell_volume 4721.981
_citation_journal_id_ASTM JSSCBI
_cod_data_source_file Khalifah_JSSCBI_2000_33.cif
_cod_data_source_block La7O18Ru3
_cod_original_cell_volume 4721.98
_cod_database_code 1526613

loop_
_symmetry_equiv_pos_as_xyz
x,y,z
-y,x-y,z
-x+y,-x,z
y,x,-z+1/2
-x,-x+y,-z+1/2
x-y,-y,-z+1/2
-x,-y,-z
y,-x+y,-z
x-y,x,-z
-y,-x,z-1/2
x,x-y,z-1/2
-x+y,y,z-1/2
x+2/3,y+1/3,z+1/3
-y+2/3,x-y+1/3,z+1/3
-x+y+2/3,-x+1/3,z+1/3
y+2/3,x+1/3,-z+5/6
-x+2/3,-x+y+1/3,-z+5/6
x-y+2/3,-y+1/3,-z+5/6
-x+2/3,-y+1/3,-z+1/3
y+2/3,-x+y+1/3,-z+1/3
x-y+2/3,x+1/3,-z+1/3
-y+2/3,-x+1/3,z-1/6
x+2/3,x-y+1/3,z-1/6
-x+y+2/3,y+1/3,z-1/6
x+1/3,y+2/3,z+2/3
-y+1/3,x-y+2/3,z+2/3
-x+y+1/3,-x+2/3,z+2/3
y+1/3,x+2/3,-z+7/6
-x+1/3,-x+y+2/3,-z+7/6
x-y+1/3,-y+2/3,-z+7/6
-x+1/3,-y+2/3,-z+2/3
y+1/3,-x+y+2/3,-z+2/3
x-y+1/3,x+2/3,-z+2/3
-y+1/3,-x+2/3,z+1/6
x+1/3,x-y+2/3,z+1/6
-x+y+1/3,y+2/3,z+1/6

loop_
_atom_site_label
_atom_site_type_symbol
_atom_site_fract_x
_atom_site_fract_y
_atom_site_fract_z
_atom_site_occupancy
_atom_site_U_iso_or_equiv
O6 O-2 0.24877 0.10496 0.08287 1 0.0
O4 O-2 0.1833 0.0587 0.1408 1 0.0
La3 La+3 0 0 0.10361 1 0.0
Ru1 Ru+5 0.33097 0 0.25 1 0.0
Ru3 Ru+5 0 0 0 1 0.0
O3 O-2 0.1273 0.1901 0.17895 1 0.0
O5 O-2 0.1847 0.3102 0.10768 1 0.0
Ru2 Ru+5 0 0 0.16169 1 0.0
O2 O-2 -0.0034 0.1664 0.01912 1 0.0
O1 O-2 -0.0051 0.2008 0.22262 1 0.0
La2 La+3 0.38407 0.05532 0.05085 1 0.0
La1 La+3 0.00948 0.37023 0.18727 1 0.0
